data_2011263
loop_
_publ_author_name
'Chan, Bun'
'Wong Leh See, Elicia'
'Simpson, Jim'
'Tan, Eng Wui'

_publ_section_title
;(+)-(2<i>R</i>,3<i>S</i>)-3-Bromo-2-chloro-<i>N</i>,<i>N</i>-diisopropyl-3-phenylpropanamide
 and
 (+)-(2<i>R</i>,3<i>S</i>)-3-bromo-2-chloro-<i>N</i>-(4-nitrophenyl)-3-phenylpropanamide
;
_journal_issue 8
_journal_name_full 'Acta Crystallographica Section C'
_journal_page_first e354
_journal_page_last e355
_journal_paper_doi 10.1107/S0108270100009161
_journal_volume 56
_journal_year 2000
_chemical_formula_moiety 'C15 H12 Br Cl N2 O3'
_chemical_formula_sum 'C15 H12 Br Cl N2 O3'
_chemical_formula_weight 383.63
_chemical_name_systematic
;
(+)-(2R,3S)-3-Bromo-2-chloro-N-(4-nitrophenyl)-3-phenylpropanamide
;
_space_group_IT_number 19
_symmetry_cell_setting orthorhombic
_symmetry_space_group_name_Hall 'P 2ac 2ab'
_symmetry_space_group_name_H-M 'P 21 21 21'
_audit_creation_method SHELXL-97
_cell_angle_alpha 90.00
_cell_angle_beta 90.00
_cell_angle_gamma 90.00
_cell_formula_units_Z 8
_cell_length_a 13.900(4)
_cell_length_b 14.648(5)
_cell_length_c 15.553(5)
_cell_measurement_reflns_used 40975
_cell_measurement_temperature 170(2)
_cell_measurement_theta_max 26.47
_cell_measurement_theta_min 1.96
_cell_volume 3166.7(17)
_computing_cell_refinement SMART
_computing_data_collection 'SMART (Siemens, 1994)'
_computing_data_reduction 'SHELXTL/PC (Sheldrick, 1990)'
_computing_publication_material SHELXL97
_computing_structure_refinement 'SHELXL97 (Sheldrick, 1997)'
_computing_structure_solution 'SHELXS97 (Sheldrick, 1997)'
_diffrn_ambient_temperature 170(2)
_diffrn_measured_fraction_theta_full .994
_diffrn_measured_fraction_theta_max .994
_diffrn_measurement_device_type 'CCD area-detector'
_diffrn_measurement_method '\f and \w'
_diffrn_radiation_monochromator graphite
_diffrn_radiation_source 'fine-focus sealed tube'
_diffrn_radiation_type MoK\a
_diffrn_radiation_wavelength .71073
_diffrn_reflns_av_R_equivalents .071
_diffrn_reflns_av_sigmaI/netI .0530
_diffrn_reflns_limit_h_max 17
_diffrn_reflns_limit_h_min -17
_diffrn_reflns_limit_k_max 16
_diffrn_reflns_limit_k_min -18
_diffrn_reflns_limit_l_max 19
_diffrn_reflns_limit_l_min -19
_diffrn_reflns_number 40975
_diffrn_reflns_theta_full 26.47
_diffrn_reflns_theta_max 26.47
_diffrn_reflns_theta_min 1.96
_diffrn_standards_decay_% 0
_diffrn_standards_number 0
_exptl_absorpt_coefficient_mu 2.778
_exptl_absorpt_correction_T_max .574
_exptl_absorpt_correction_T_min .371
_exptl_absorpt_correction_type empirical
_exptl_absorpt_process_details '(SADABS; Bruker, 1997)'
_exptl_crystal_colour 'pale yellow'
_exptl_crystal_density_diffrn 1.609
_exptl_crystal_density_method 'not measured'
_exptl_crystal_description block
_exptl_crystal_F_000 1536
_exptl_crystal_size_max .64
_exptl_crystal_size_mid .30
_exptl_crystal_size_min .20
_refine_diff_density_max .362
_refine_diff_density_min -.652
_refine_ls_abs_structure_details 'Flack (1983), 2852 Friedel pairs'
_refine_ls_abs_structure_Flack .027(6)
_refine_ls_extinction_method none
_refine_ls_goodness_of_fit_ref .967
_refine_ls_hydrogen_treatment constr
_refine_ls_matrix_type full
_refine_ls_number_parameters 397
_refine_ls_number_reflns 6487
_refine_ls_number_restraints 0
_refine_ls_restrained_S_all .967
_refine_ls_R_factor_all .052
_refine_ls_R_factor_gt .033
_refine_ls_shift/su_max <0.001
_refine_ls_shift/su_mean .000
_refine_ls_structure_factor_coef Fsqd
_refine_ls_weighting_details 'calc w = 1/[\s^2^(Fo^2^)+(0.0309P)^2^] where P = (Fo^2^+2Fc^2^)/3'
_refine_ls_weighting_scheme calc
_refine_ls_wR_factor_ref .066
_reflns_number_gt 5023
_reflns_number_total 6487
_reflns_threshold_expression I>2\s(I)
_cod_data_source_file qa0345.cif
_cod_data_source_block II
_cod_original_cell_volume 3166.8(17)
_cod_database_code 2011263
_cod_database_fobs_code 2011263

loop_
_symmetry_equiv_pos_as_xyz
'x, y, z'
'-x+1/2, -y, z+1/2'
'-x, y+1/2, -z+1/2'
'x+1/2, -y+1/2, -z'

loop_
_atom_site_label
_atom_site_fract_x
_atom_site_fract_y
_atom_site_fract_z
_atom_site_U_iso_or_equiv
_atom_site_adp_type
_atom_site_calc_flag
_atom_site_refinement_flags
_atom_site_occupancy
_atom_site_disorder_assembly
_atom_site_disorder_group
_atom_site_type_symbol
C19 .0566(2) .3773(2) .1383(2) .0335(8) Uani d . 1 . . C
H19 .0607 .3835 .0776 .040 Uiso calc R 1 . . H
C18 .0403(2) .4536(3) .1884(2) .0391(9) Uani d . 1 . . C
H18 .0345 .5120 .1623 .047 Uiso calc R 1 . . H
C17 .0326(3) .4444(3) .2773(2) .0398(9) Uani d . 1 . . C
H17 .0216 .4967 .3120 .048 Uiso calc R 1 . . H
C16 .0407(2) .3597(3) .3148(2) .0427(10) Uani d . 1 . . C
H16 .0346 .3535 .3753 .051 Uiso calc R 1 . . H
C15 .0579(2) .2834(3) .2643(2) .0338(8) Uani d . 1 . . C
H15 .0636 .2251 .2905 .041 Uiso calc R 1 . . H
C14 .0669(2) .2916(2) .17542(19) .0279(8) Uani d . 1 . . C
C13 .0896(2) .2086(2) .1228(2) .0298(8) Uani d . 1 . . C
H13 .0888 .1540 .1614 .036 Uiso calc R 1 . . H
Br11 .22035(2) .22079(3) .07224(3) .04693(11) Uani d . 1 . . Br
C12 .0237(2) .1907(2) .04730(19) .0288(7) Uani d . 1 . . C
H12 .0252 .2437 .0068 .035 Uiso calc R 1 . . H
Cl11 -.09659(6) .17288(6) .08585(6) .0444(2) Uani d . 1 . . Cl
C11 .0487(2) .1030(2) -.0004(2) .0290(7) Uani d . 1 . . C
O11 .07335(18) .03402(16) .03619(15) .0415(6) Uani d . 1 . . O
N11 .03642(18) .11036(16) -.08716(16) .0285(6) Uani d . 1 . . N
H11A .0233 .1656 -.1062 .034 Uiso calc R 1 . . H
C110 .0418(2) .0419(2) -.1502(2) .0247(7) Uani d . 1 . . C
C111 .0417(2) .0707(2) -.2358(2) .0277(8) Uani d . 1 . . C
H111 .0421 .1341 -.2488 .033 Uiso calc R 1 . . H
C112 .0409(2) .0078(2) -.3012(2) .0291(8) Uani d . 1 . . C
H112 .0399 .0269 -.3596 .035 Uiso calc R 1 . . H
C113 .0417(2) -.0832(2) -.2806(2) .0269(7) Uani d . 1 . . C
N12 .0385(2) -.1500(2) -.3492(2) .0381(7) Uani d . 1 . . N
O121 .0379(2) -.23186(19) -.32907(17) .0658(9) Uani d . 1 . . O
O122 .03745(19) -.12469(17) -.42397(16) .0501(7) Uani d . 1 . . O
C114 .0428(2) -.1136(2) -.1959(2) .0303(8) Uani d . 1 . . C
H114 .0431 -.1771 -.1834 .036 Uiso calc R 1 . . H
C115 .0435(2) -.0508(2) -.1306(2) .0269(7) Uani d . 1 . . C
H115 .0450 -.0704 -.0724 .032 Uiso calc R 1 . . H
C29 .6858(2) .8692(3) .1582(2) .0340(8) Uani d . 1 . . C
H29 .6796 .8046 .1560 .041 Uiso calc R 1 . . H
C28 .7066(3) .9117(3) .2352(2) .0452(10) Uani d . 1 . . C
H28 .7154 .8758 .2855 .054 Uiso calc R 1 . . H
C27 .7146(3) 1.0045(3) .2401(3) .0510(11) Uani d . 1 . . C
H27 .7275 1.0329 .2938 .061 Uiso calc R 1 . . H
C26 .7040(3) 1.0563(3) .1677(3) .0494(11) Uani d . 1 . . C
H26 .7110 1.1207 .1713 .059 Uiso calc R 1 . . H
C25 .6829(2) 1.0156(2) .0880(3) .0391(9) Uani d . 1 . . C
H25 .6748 1.0519 .0379 .047 Uiso calc R 1 . . H
C24 .6741(2) .9207(2) .0841(2) .0303(8) Uani d . 1 . . C
C23 .6516(2) .8769(2) -.0006(2) .0274(7) Uani d . 1 . . C
H23 .6499 .9254 -.0458 .033 Uiso calc R 1 . . H
Br21 .52362(2) .81695(3) .00453(2) .04684(11) Uani d . 1 . . Br
C22 .7214(2) .8029(2) -.02867(18) .0263(7) Uani d . 1 . . C
H22 .7233 .7530 .0152 .032 Uiso calc R 1 . . H
Cl21 .83885(6) .85410(7) -.03951(6) .0427(2) Uani d . 1 . . Cl
C21 .6982(2) .7631(2) -.1174(2) .0276(8) Uani d . 1 . . C
O21 .67049(17) .81173(15) -.17529(14) .0378(6) Uani d . 1 . . O
N21 .71489(18) .67149(16) -.12412(15) .0260(6) Uani d . 1 . . N
H21A .7302 .6432 -.0761 .031 Uiso calc R 1 . . H
C210 .7106(2) .6170(2) -.19812(19) .0239(7) Uani d . 1 . . C
C211 .7207(2) .5229(2) -.1865(2) .0257(7) Uani d . 1 . . C
H211 .7281 .4985 -.1303 .031 Uiso calc R 1 . . H
C212 .7199(2) .4657(2) -.2568(2) .0296(8) Uani d . 1 . . C
H212 .7268 .4017 -.2494 .036 Uiso calc R 1 . . H
C213 .7090(2) .5024(2) -.3385(2) .0281(7) Uani d . 1 . . C
N22 .7106(2) .4408(2) -.4122(2) .0425(8) Uani d . 1 . . N
O222 .7211(2) .3589(2) -.39816(18) .0645(8) Uani d . 1 . . O
O221 .7015(2) .47252(19) -.48425(17) .0646(8) Uani d . 1 . . O
C214 .6984(2) .5950(2) -.3511(2) .0318(8) Uani d . 1 . . C
H214 .6908 .6187 -.4075 .038 Uiso calc R 1 . . H
C215 .6989(2) .6532(2) -.2809(2) .0303(8) Uani d . 1 . . C
H215 .6913 .7172 -.2887 .036 Uiso calc R 1 . . H

loop_
_atom_site_aniso_label
_atom_site_aniso_U_11
_atom_site_aniso_U_22
_atom_site_aniso_U_33
_atom_site_aniso_U_12
_atom_site_aniso_U_13
_atom_site_aniso_U_23
C19 .039(2) .037(2) .0251(19) .0005(15) .0059(15) -.0011(17)
C18 .036(2) .035(2) .047(2) -.0007(16) .0001(18) -.0063(17)
C17 .033(2) .046(2) .040(2) -.0019(18) .0013(17) -.0223(19)
C16 .038(2) .067(3) .0230(19) -.001(2) -.0008(16) -.0140(19)
C15 .0373(19) .043(2) .0216(18) .0022(17) .0003(14) .0029(17)
C14 .0286(16) .034(2) .0207(17) -.0014(14) .0011(13) -.0068(15)
C13 .0276(16) .037(2) .0246(18) -.0002(15) .0029(13) .0010(15)
Br11 .03405(18) .0556(2) .0512(2) -.00105(18) .00936(18) -.0180(2)
C12 .0332(16) .0316(19) .0215(17) .0063(15) .0003(14) -.0001(14)
Cl11 .0307(4) .0540(6) .0485(6) -.0010(4) .0026(4) -.0198(5)
C11 .0311(16) .0309(19) .0250(18) .0035(13) -.0017(16) -.0001(17)
O11 .0655(17) .0336(15) .0253(13) .0126(12) -.0102(12) .0007(11)
N11 .0452(16) .0181(14) .0221(16) .0024(12) -.0003(13) .0023(12)
C110 .0239(17) .0281(19) .0220(18) .0004(14) -.0020(14) -.0046(14)
C111 .0315(19) .0264(18) .0251(19) .0029(15) -.0018(14) .0021(14)
C112 .0313(18) .033(2) .0228(18) .0039(15) -.0027(15) -.0008(15)
C113 .0251(17) .029(2) .0263(19) -.0017(15) -.0003(14) -.0038(15)
N12 .0411(18) .0360(19) .037(2) -.0061(14) .0024(15) -.0106(15)
O121 .117(3) .0322(17) .0476(18) -.0214(18) -.0021(17) -.0127(13)
O122 .0764(18) .0485(16) .0255(15) .0024(14) -.0029(14) -.0118(13)
C114 .0348(19) .0226(18) .033(2) -.0039(15) -.0012(15) .0038(15)
C115 .0305(18) .0263(19) .0239(18) -.0008(14) -.0033(14) .0020(14)
C29 .0327(18) .039(2) .030(2) .0016(15) -.0033(15) -.0031(17)
C28 .039(2) .065(3) .032(2) .007(2) .0002(17) -.0109(19)
C27 .033(2) .070(3) .050(3) .002(2) -.001(2) -.028(2)
C26 .040(2) .041(2) .067(3) -.0070(18) .007(2) -.027(2)
C25 .0356(18) .031(2) .051(3) -.0023(15) .0084(17) -.0113(18)
C24 .0248(16) .034(2) .032(2) .0007(14) .0026(15) -.0091(17)
C23 .0271(15) .0267(17) .0284(18) -.0026(12) -.0021(15) -.0016(16)
Br21 .03060(17) .0615(2) .0485(2) -.01033(17) .00140(18) -.0226(2)
C22 .0349(16) .0221(17) .0220(17) .0025(15) -.0039(14) .0006(13)
Cl21 .0279(4) .0629(6) .0372(5) -.0019(4) .0014(4) -.0105(4)
C21 .0340(18) .024(2) .0248(19) .0018(14) .0057(14) .0019(14)
O21 .0619(15) .0274(13) .0239(13) .0072(12) -.0080(11) .0017(11)
N21 .0407(15) .0225(15) .0147(14) .0037(13) -.0003(12) .0035(11)
C210 .0259(16) .0248(18) .0211(18) .0011(14) .0041(14) .0011(13)
C211 .0276(16) .0267(19) .0228(18) -.0017(15) .0012(15) .0025(13)
C212 .0248(16) .0260(18) .038(2) -.0003(15) .0045(16) -.0024(15)
C213 .0278(17) .0317(19) .0249(19) -.0016(15) .0046(15) -.0115(15)
N22 .0380(17) .053(2) .037(2) -.0090(15) .0104(15) -.0136(16)
O222 .087(2) .0435(18) .063(2) .0130(17) -.0067(17) -.0252(14)
O221 .098(2) .0695(19) .0259(17) -.0237(17) .0190(16) -.0141(14)
C214 .0358(19) .038(2) .0214(19) -.0014(15) .0032(14) .0017(15)
C215 .047(2) .0236(18) .0204(18) .0030(15) .0036(15) .0001(14)

loop_
_atom_type_symbol
_atom_type_description
_atom_type_scat_dispersion_real
_atom_type_scat_dispersion_imag
_atom_type_scat_source
C C .0033 .0016 'International Tables Vol C Tables 4.2.6.8 and 6.1.1.4'
H H .0000 .0000 'International Tables Vol C Tables 4.2.6.8 and 6.1.1.4'
N N .0061 .0033 'International Tables Vol C Tables 4.2.6.8 and 6.1.1.4'
O O .0106 .0060 'International Tables Vol C Tables 4.2.6.8 and 6.1.1.4'
Cl Cl .1484 .1585 'International Tables Vol C Tables 4.2.6.8 and 6.1.1.4'
Br Br -.2901 2.4595 'International Tables Vol C Tables 4.2.6.8 and 6.1.1.4'

loop_
_geom_angle_atom_site_label_1
_geom_angle_atom_site_label_2
_geom_angle_atom_site_label_3
_geom_angle
_geom_angle_publ_flag
C18 C19 C14 120.9(3) ?
C19 C18 C17 119.7(4) ?
C16 C17 C18 120.1(3) ?
C17 C16 C15 120.0(3) ?
C16 C15 C14 120.6(3) ?
C19 C14 C15 118.7(3) ?
C19 C14 C13 121.8(3) ?
C15 C14 C13 119.4(3) ?
C14 C13 C12 115.9(3) y
C14 C13 Br11 109.6(2) y
C12 C13 Br11 105.1(2) y
C13 C12 C11 112.8(3) y
C13 C12 Cl11 109.3(2) y
C11 C12 Cl11 104.6(2) y
O11 C11 N11 124.6(3) y
O11 C11 C12 122.6(3) y
N11 C11 C12 112.7(3) y
C11 N11 C110 128.9(3) y
C115 C110 C111 120.3(3) ?
C115 C110 N11 122.9(3) ?
C111 C110 N11 116.7(3) ?
C112 C111 C110 120.2(3) ?
C113 C112 C111 118.6(3) ?
C112 C113 C114 122.2(3) ?
C112 C113 N12 119.0(3) ?
C114 C113 N12 118.8(3) ?
O122 N12 O121 122.3(3) ?
O122 N12 C113 119.8(3) ?
O121 N12 C113 117.9(3) ?
C115 C114 C113 119.2(3) ?
C114 C115 C110 119.5(3) ?
C28 C29 C24 120.0(4) ?
C27 C28 C29 121.0(4) ?
C26 C27 C28 119.8(4) ?
C27 C26 C25 120.9(4) ?
C24 C25 C26 118.5(4) ?
C29 C24 C25 119.7(3) ?
C29 C24 C23 121.4(3) ?
C25 C24 C23 118.8(3) ?
C24 C23 C22 115.2(3) y
C24 C23 Br21 109.9(2) y
C22 C23 Br21 105.51(19) y
C23 C22 C21 113.3(3) y
C23 C22 Cl21 107.9(2) y
C21 C22 Cl21 105.3(2) y
O21 C21 N21 125.1(3) y
O21 C21 C22 120.9(3) y
N21 C21 C22 114.0(3) y
C21 N21 C210 127.9(3) y
C211 C210 N21 116.8(3) ?
C211 C210 C215 120.3(3) ?
N21 C210 C215 122.9(3) ?
C212 C211 C210 119.7(3) ?
C211 C212 C213 119.5(3) ?
C214 C213 C212 121.5(3) ?
C214 C213 N22 120.0(3) ?
C212 C213 N22 118.6(3) ?
O221 N22 O222 123.2(3) ?
O221 N22 C213 119.0(3) ?
O222 N22 C213 117.8(3) ?
C213 C214 C215 119.6(3) ?
C214 C215 C210 119.4(3) ?

loop_
_geom_bond_atom_site_label_1
_geom_bond_atom_site_label_2
_geom_bond_site_symmetry_2
_geom_bond_distance
_geom_bond_publ_flag
C19 C18 . 1.381(5) ?
C19 C14 . 1.389(5) ?
C18 C17 . 1.393(5) ?
C17 C16 . 1.376(5) ?
C16 C15 . 1.387(5) ?
C15 C14 . 1.393(4) ?
C14 C13 . 1.498(4) y
C13 C12 . 1.513(4) y
C13 Br11 . 1.988(3) y
C12 C11 . 1.524(4) y
C12 Cl11 . 1.796(3) y
C11 O11 . 1.210(4) y
C11 N11 . 1.364(4) y
N11 C110 . 1.405(4) y
C110 C115 . 1.392(4) ?
C110 C111 . 1.396(4) ?
C111 C112 . 1.373(4) ?
C112 C113 . 1.371(5) ?
C113 C114 . 1.391(4) ?
C113 N12 . 1.448(4) ?
N12 O122 . 1.220(4) ?
N12 O121 . 1.240(4) ?
C114 C115 . 1.370(4) ?
C29 C28 . 1.379(5) ?
C29 C24 . 1.388(5) ?
C28 C27 . 1.367(6) ?
C27 C26 . 1.366(6) ?
C26 C25 . 1.407(5) ?
C25 C24 . 1.396(4) ?
C24 C23 . 1.498(4) y
C23 C22 . 1.519(4) y
C23 Br21 . 1.986(3) y
C22 C21 . 1.532(4) y
C22 Cl21 . 1.805(3) y
C21 O21 . 1.211(4) y
C21 N21 . 1.366(4) y
N21 C210 . 1.402(4) y
C210 C211 . 1.397(4) ?
C210 C215 . 1.402(4) ?
C211 C212 . 1.378(4) ?
C212 C213 . 1.389(4) ?
C213 C214 . 1.378(5) ?
C213 N22 . 1.458(4) ?
N22 O221 . 1.220(4) ?
N22 O222 . 1.228(4) ?
C214 C215 . 1.386(4) ?

loop_
_geom_hbond_atom_site_label_D
_geom_hbond_atom_site_label_H
_geom_hbond_atom_site_label_A
_geom_hbond_site_symmetry_A
_geom_hbond_distance_DH
_geom_hbond_distance_HA
_geom_hbond_distance_DA
_geom_hbond_angle_DHA
N11 H11A O121 3_554 .88 2.00 2.847(4) 161.5

loop_
_geom_torsion_atom_site_label_1
_geom_torsion_atom_site_label_2
_geom_torsion_atom_site_label_3
_geom_torsion_atom_site_label_4
_geom_torsion
C14 C19 C18 C17 -1.1(5)
C19 C18 C17 C16 -.2(5)
C18 C17 C16 C15 .8(5)
C17 C16 C15 C14 -.1(5)
C18 C19 C14 C15 1.8(5)
C18 C19 C14 C13 -176.8(3)
C16 C15 C14 C19 -1.2(5)
C16 C15 C14 C13 177.4(3)
C19 C14 C13 C12 -53.0(4)
C15 C14 C13 C12 128.4(3)
C19 C14 C13 Br11 65.8(3)
C15 C14 C13 Br11 -112.8(3)
C14 C13 C12 C11 -177.4(3)
Br11 C13 C12 C11 61.4(3)
C14 C13 C12 Cl11 -61.6(3)
Br11 C13 C12 Cl11 177.20(16)
C13 C12 C11 O11 39.2(4)
Cl11 C12 C11 O11 -79.3(3)
C13 C12 C11 N11 -143.2(3)
Cl11 C12 C11 N11 98.2(3)
O11 C11 N11 C110 5.2(5)
C12 C11 N11 C110 -172.3(3)
C11 N11 C110 C115 12.6(5)
C11 N11 C110 C111 -169.9(3)
C115 C110 C111 C112 1.5(5)
N11 C110 C111 C112 -176.1(3)
C110 C111 C112 C113 -.9(5)
C111 C112 C113 C114 .3(5)
C111 C112 C113 N12 178.4(3)
C112 C113 N12 O122 1.8(5)
C114 C113 N12 O122 180.0(3)
C112 C113 N12 O121 -179.0(3)
C114 C113 N12 O121 -.8(5)
C112 C113 C114 C115 -.2(5)
N12 C113 C114 C115 -178.4(3)
C113 C114 C115 C110 .8(5)
C111 C110 C115 C114 -1.4(5)
N11 C110 C115 C114 176.0(3)
C24 C29 C28 C27 .8(5)
C29 C28 C27 C26 -1.3(6)
C28 C27 C26 C25 1.3(6)
C27 C26 C25 C24 -.7(5)
C28 C29 C24 C25 -.3(5)
C28 C29 C24 C23 179.9(3)
C26 C25 C24 C29 .2(5)
C26 C25 C24 C23 -180.0(3)
C29 C24 C23 C22 -54.6(4)
C25 C24 C23 C22 125.6(3)
C29 C24 C23 Br21 64.4(3)
C25 C24 C23 Br21 -115.4(3)
C24 C23 C22 C21 -177.4(3)
Br21 C23 C22 C21 61.2(3)
C24 C23 C22 Cl21 -61.2(3)
Br21 C23 C22 Cl21 177.40(14)
C23 C22 C21 O21 39.0(4)
Cl21 C22 C21 O21 -78.8(3)
C23 C22 C21 N21 -143.1(3)
Cl21 C22 C21 N21 99.2(3)
O21 C21 N21 C210 5.0(5)
C22 C21 N21 C210 -172.9(3)
C21 N21 C210 C211 -173.3(3)
C21 N21 C210 C215 8.1(5)
N21 C210 C211 C212 -178.1(3)
C215 C210 C211 C212 .5(5)
C210 C211 C212 C213 .0(5)
C211 C212 C213 C214 -.4(5)
C211 C212 C213 N22 178.6(3)
C214 C213 N22 O221 -.7(5)
C212 C213 N22 O221 -179.7(3)
C214 C213 N22 O222 179.3(3)
C212 C213 N22 O222 .4(5)
C212 C213 C214 C215 .2(5)
N22 C213 C214 C215 -178.7(3)
C213 C214 C215 C210 .3(5)
C211 C210 C215 C214 -.6(5)
N21 C210 C215 C214 177.9(3)
